data_4319882
loop_
_publ_author_name
'Tim J. Brunker'
'Tony Hascall'
'Andrew R. Cowley'
'Leigh H. Rees'
'Dermot O'Hare'

_publ_contact_author
;
Prof. Dermot O'Hare
Inorganic Chemistry Laboratory
University of Oxford
South Parks Rd.
Oxford
OX1 3QR
;
_publ_contact_author_email 'dermot.ohare@chem.ox.ac.uk '
_publ_contact_author_fax ' +44 1865 272 690 '
_publ_contact_author_phone ' +44 1865 272 658 '
_publ_section_title
;
 Variable Coordination Modes of
 Hydrotris(3-isopropyl-4-bromopyrazolyl)borate (Tp') in Fe(II), Mn(II),
 Cr(II), and Cr(III) Complexes: Formation of MTp'Cl (M = Fe and Mn),
 Structural Isomerism in CrTp'2, and the Observation of Tp'- as an
 Uncoordinated Anion
;
_journal_name_full 'Inorganic Chemistry'
_journal_page_first 3170
_journal_page_last 3176
_journal_paper_doi 10.1021/ic010125k
_journal_volume 40
_journal_year 2001
_chemical_formula_moiety 'C1 H1 Br1 Cl1 Cr1 N1'
_chemical_formula_sum 'C41 H62 B2 Br6 Cr N12'
_chemical_formula_weight 1276.11
_chemical_name_systematic
;
  ?
;
_space_group_IT_number 2
_symmetry_cell_setting triclinic
_symmetry_space_group_name_Hall '-P 1'
_symmetry_space_group_name_H-M 'P -1'
_atom_sites_solution_hydrogens geom
_atom_sites_solution_primary direct
_atom_sites_solution_secondary difmap
_audit_conform_dict_location ftp://ftp.iucr.org/cifdics/cif_core.dic
_audit_conform_dict_name cif_core.dic
_audit_conform_dict_version 2.1
_audit_creation_date 2001-01-24T15:26:51-00:00
_audit_creation_method 'WinGX routine CIF_UPDATE'
_cell_angle_alpha 107.851(5)
_cell_angle_beta 91.252(4)
_cell_angle_gamma 109.921(4)
_cell_formula_units_Z 2
_cell_length_a 10.1260(8)
_cell_length_b 14.3290(7)
_cell_length_c 20.8770(18)
_cell_measurement_reflns_used 0
_cell_measurement_temperature 150(2)
_cell_measurement_theta_max 0
_cell_measurement_theta_min 0
_cell_volume 2683.7(4)
_computing_molecular_graphics 'Ortep-3 for Windows (Farrugia, 1997)'
_computing_publication_material 'WinGX publication routines (Farrugia, 1998)'
_computing_structure_refinement 'SHELXL-97 (Sheldrick, 1997)'
_diffrn_ambient_temperature 150(2)
_diffrn_measured_fraction_theta_full 0.914
_diffrn_measured_fraction_theta_max 0.914
_diffrn_radiation_monochromator graphite
_diffrn_radiation_type MoK\a
_diffrn_radiation_wavelength 0.71073
_diffrn_reflns_av_R_equivalents 0
_diffrn_reflns_av_unetI/netI 0.095
_diffrn_reflns_limit_h_max 12
_diffrn_reflns_limit_h_min 0
_diffrn_reflns_limit_k_max 14
_diffrn_reflns_limit_k_min -17
_diffrn_reflns_limit_l_max 25
_diffrn_reflns_limit_l_min -25
_diffrn_reflns_number 9849
_diffrn_reflns_theta_full 26.2
_diffrn_reflns_theta_max 26.2
_diffrn_reflns_theta_min 1.04
_exptl_absorpt_coefficient_mu 4.72
_exptl_absorpt_correction_T_max 0.5594
_exptl_absorpt_correction_T_min 0.4447
_exptl_absorpt_correction_type refdelf
_exptl_absorpt_process_details
;
  ?
;
_exptl_crystal_colour purple
_exptl_crystal_density_diffrn 1.579
_exptl_crystal_density_method 'not measured'
_exptl_crystal_description prism
_exptl_crystal_F_000 1272
_exptl_crystal_size_max 0.25
_exptl_crystal_size_mid 0.2
_exptl_crystal_size_min 0.15
_refine_diff_density_max 1.766
_refine_diff_density_min -1.812
_refine_diff_density_rms 0.122
_refine_ls_extinction_coef 0.0000(2)
_refine_ls_extinction_expression Fc^*^=kFc[1+0.001xFc^2^\l^3^/sin(2\q)]^-1/4^
_refine_ls_extinction_method SHELXL
_refine_ls_goodness_of_fit_ref 1
_refine_ls_hydrogen_treatment mixed
_refine_ls_matrix_type full
_refine_ls_number_parameters 580
_refine_ls_number_reflns 9849
_refine_ls_number_restraints 1
_refine_ls_restrained_S_all 1.002
_refine_ls_R_factor_all 0.1181
_refine_ls_R_factor_gt 0.0599
_refine_ls_shift/su_max 4.433
_refine_ls_shift/su_mean 0.008
_refine_ls_structure_factor_coef Fsqd
_refine_ls_weighting_details 'calc w=1/[\s^2^(Fo^2^)+(0.0480P)^2^+7.2995P] where P=(Fo^2^+2Fc^2^)/3'
_refine_ls_weighting_scheme calc
_refine_ls_wR_factor_gt 0.132
_refine_ls_wR_factor_ref 0.1526
_reflns_number_gt 5366
_reflns_number_total 9849
_reflns_threshold_expression >2sigma(I)
_cod_data_source_file ic010125k_4.cif
_cod_data_source_block tjb2
_cod_original_cell_volume 2683.7(3)
_cod_database_code 4319882

loop_
_symmetry_equiv_pos_as_xyz
'x, y, z'
'-x, -y, -z'

loop_
_atom_site_label
_atom_site_type_symbol
_atom_site_fract_x
_atom_site_fract_y
_atom_site_fract_z
_atom_site_U_iso_or_equiv
_atom_site_adp_type
_atom_site_occupancy
_atom_site_symmetry_multiplicity
_atom_site_calc_flag
_atom_site_refinement_flags
_atom_site_disorder_assembly
_atom_site_disorder_group
Cr Cr -0.19656(11) 0.35293(8) 0.26373(5) 0.0302(3) Uani 1 1 d . . .
Br1 Br -0.19853(10) -0.03167(7) 0.03205(5) 0.0641(3) Uani 1 1 d . . .
Br2 Br -0.50847(12) 0.16958(11) 0.47452(6) 0.0996(4) Uani 1 1 d . . .
Br3 Br 0.43749(8) 0.47747(8) 0.35107(5) 0.0613(3) Uani 1 1 d . . .
Br4 Br -0.81765(8) 0.19476(6) 0.13977(4) 0.0502(2) Uani 1 1 d . . .
Br5 Br -0.18983(11) 0.78065(7) 0.44917(5) 0.0647(3) Uani 1 1 d . . .
Br6 Br -0.26167(15) 0.65880(9) -0.00412(6) 0.0997(5) Uani 1 1 d . . .
N11 N -0.1895(6) 0.2106(4) 0.1973(3) 0.0330(13) Uani 1 1 d . . .
N12 N -0.1526(6) 0.1485(4) 0.2271(3) 0.0368(14) Uani 1 1 d . . .
N21 N -0.2597(6) 0.2819(4) 0.3474(3) 0.0382(14) Uani 1 1 d . . .
N22 N -0.2162(6) 0.2018(4) 0.3465(3) 0.0370(14) Uani 1 1 d . . .
N31 N 0.0116(6) 0.3773(4) 0.3000(3) 0.0343(13) Uani 1 1 d . . .
N32 N 0.0249(5) 0.2967(4) 0.3190(3) 0.0311(13) Uani 1 1 d . . .
N41 N -0.3999(5) 0.3183(4) 0.2146(3) 0.0310(12) Uani 1 1 d . . .
N42 N -0.4117(6) 0.3916(4) 0.1884(3) 0.0335(13) Uani 1 1 d . . .
N51 N -0.1911(6) 0.5080(4) 0.3139(3) 0.0330(13) Uani 1 1 d . . .
N52 N -0.2345(6) 0.5534(4) 0.2719(3) 0.0351(13) Uani 1 1 d . . .
N61 N -0.3900(8) 0.6076(5) 0.1698(4) 0.063(2) Uani 1 1 d . . .
N62 N -0.3011(7) 0.5512(5) 0.1538(3) 0.0477(16) Uani 1 1 d . . .
C11 C -0.2111(7) 0.1634(5) 0.1304(4) 0.0346(16) Uani 1 1 d . . .
C12 C -0.1881(8) 0.0696(6) 0.1167(4) 0.0425(18) Uani 1 1 d . . .
C13 C -0.1523(7) 0.0622(6) 0.1782(4) 0.0431(18) Uani 1 1 d . . .
H13 H -0.131 0.006 0.185 0.052 Uiso 1 1 calc R . .
C14 C -0.2436(8) 0.2151(6) 0.0826(4) 0.0428(18) Uani 1 1 d . . .
H14 H -0.255 0.2811 0.1114 0.051 Uiso 1 1 calc R . .
C15 C -0.1180(9) 0.2487(8) 0.0445(5) 0.073(3) Uani 1 1 d . . .
H15A H -0.1343 0.2928 0.0197 0.109 Uiso 1 1 calc R . .
H15B H -0.1084 0.186 0.0122 0.109 Uiso 1 1 calc R . .
H15C H -0.0308 0.2888 0.0771 0.109 Uiso 1 1 calc R . .
C16 C -0.3804(8) 0.1508(7) 0.0338(4) 0.058(2) Uani 1 1 d . . .
H16A H -0.3924 0.1891 0.0038 0.087 Uiso 1 1 calc R . .
H16B H -0.4606 0.1389 0.0596 0.087 Uiso 1 1 calc R . .
H16C H -0.3765 0.0829 0.0064 0.087 Uiso 1 1 calc R . .
C21 C -0.3584(8) 0.2800(6) 0.3883(4) 0.0470(19) Uani 1 1 d . . .
H21 H -0.4079 0.3272 0.3988 0.056 Uiso 1 1 calc R . .
C22 C -0.3771(9) 0.1981(7) 0.4131(4) 0.057(2) Uani 1 1 d . . .
C23 C -0.2901(9) 0.1486(7) 0.3858(4) 0.054(2) Uani 1 1 d . . .
C24 C -0.2744(11) 0.0482(8) 0.3897(5) 0.079(3) Uani 1 1 d . . .
H24 H -0.1991 0.0342 0.3625 0.095 Uiso 1 1 calc R . .
C25 C -0.4164(14) -0.0480(8) 0.3620(7) 0.119(5) Uani 1 1 d . . .
H25A H -0.4006 -0.1125 0.3602 0.179 Uiso 1 1 calc R . .
H25B H -0.4509 -0.0535 0.3163 0.179 Uiso 1 1 calc R . .
H25C H -0.4871 -0.0385 0.3921 0.179 Uiso 1 1 calc R . .
C26 C -0.2331(12) 0.0603(8) 0.4635(6) 0.103(4) Uani 1 1 d . . .
H26A H -0.2303 -0.0064 0.4657 0.154 Uiso 1 1 calc R . .
H26B H -0.3033 0.079 0.4911 0.154 Uiso 1 1 calc R . .
H26C H -0.1394 0.1158 0.4811 0.154 Uiso 1 1 calc R . .
C31 C 0.1423(7) 0.4494(5) 0.3070(4) 0.0369(16) Uani 1 1 d . . .
C32 C 0.2381(7) 0.4129(6) 0.3314(4) 0.0416(18) Uani 1 1 d . . .
C33 C 0.1619(7) 0.3188(6) 0.3376(3) 0.0383(17) Uani 1 1 d . . .
H33 H 0.1996 0.2757 0.3527 0.046 Uiso 1 1 calc R . .
C34 C 0.1593(8) 0.5415(6) 0.2836(4) 0.047(2) Uani 1 1 d . . .
H34 H 0.0667 0.5521 0.2844 0.057 Uiso 1 1 calc R . .
C35 C 0.1875(14) 0.5145(8) 0.2109(5) 0.092(4) Uani 1 1 d . . .
H35A H 0.177 0.5667 0.192 0.138 Uiso 1 1 calc R . .
H35B H 0.1196 0.4444 0.1842 0.138 Uiso 1 1 calc R . .
H35C H 0.2842 0.5147 0.2091 0.138 Uiso 1 1 calc R . .
C36 C 0.2739(13) 0.6459(7) 0.3275(6) 0.113(5) Uani 1 1 d . . .
H36A H 0.2671 0.7033 0.3131 0.17 Uiso 1 1 calc R . .
H36B H 0.3679 0.6418 0.322 0.17 Uiso 1 1 calc R . .
H36C H 0.26 0.6594 0.3753 0.17 Uiso 1 1 calc R . .
C41 C -0.5270(7) 0.2406(5) 0.2020(3) 0.0294(15) Uani 1 1 d . . .
C42 C -0.6208(7) 0.2692(5) 0.1692(3) 0.0376(17) Uani 1 1 d . . .
C43 C -0.5451(7) 0.3629(6) 0.1614(4) 0.0386(17) Uani 1 1 d . . .
H43 H -0.5814 0.401 0.1403 0.046 Uiso 1 1 calc R . .
C44 C -0.5504(7) 0.1450(5) 0.2236(4) 0.0405(18) Uani 1 1 d . . .
H44 H -0.4575 0.1544 0.2473 0.049 Uiso 1 1 calc R . .
C45 C -0.5943(9) 0.0434(6) 0.1625(4) 0.054(2) Uani 1 1 d . . .
H45A H -0.615 -0.0169 0.1786 0.082 Uiso 1 1 calc R . .
H45B H -0.5169 0.046 0.135 0.082 Uiso 1 1 calc R . .
H45C H -0.6792 0.036 0.135 0.082 Uiso 1 1 calc R . .
C46 C -0.6564(8) 0.1377(6) 0.2744(4) 0.054(2) Uani 1 1 d . . .
H46A H -0.6594 0.0812 0.2921 0.081 Uiso 1 1 calc R . .
H46B H -0.7508 0.1224 0.2517 0.081 Uiso 1 1 calc R . .
H46C H -0.627 0.2047 0.312 0.081 Uiso 1 1 calc R . .
C51 C -0.1700(7) 0.5748(5) 0.3771(4) 0.0366(17) Uani 1 1 d . . .
C52 C -0.1998(8) 0.6611(6) 0.3760(4) 0.0451(19) Uani 1 1 d . . .
C53 C -0.2421(8) 0.6452(6) 0.3093(4) 0.0427(18) Uani 1 1 d . . .
H53 H -0.2714 0.6909 0.2928 0.051 Uiso 1 1 calc R . .
C54 C -0.1219(9) 0.5486(6) 0.4370(4) 0.047(2) Uani 1 1 d . . .
H54 H -0.1159 0.4772 0.4193 0.057 Uiso 1 1 calc R . .
C55 C -0.2302(12) 0.5460(7) 0.4875(4) 0.074(3) Uani 1 1 d . . .
H55A H -0.2103 0.5134 0.5196 0.111 Uiso 1 1 calc R . .
H55B H -0.3261 0.5049 0.4626 0.111 Uiso 1 1 calc R . .
H55C H -0.2233 0.618 0.5124 0.111 Uiso 1 1 calc R . .
C56 C 0.0248(11) 0.6282(7) 0.4737(5) 0.084(3) Uani 1 1 d . . .
H56A H 0.0532 0.6086 0.5114 0.127 Uiso 1 1 calc R . .
H56B H 0.0208 0.6987 0.4915 0.127 Uiso 1 1 calc R . .
H56C H 0.0942 0.628 0.4417 0.127 Uiso 1 1 calc R . .
C61 C -0.3883(11) 0.6507(7) 0.1195(5) 0.070(3) Uani 1 1 d . . .
C62 C -0.3025(11) 0.6183(7) 0.0731(5) 0.063(3) Uani 1 1 d . . .
C63 C -0.2483(9) 0.5571(6) 0.0948(4) 0.052(2) Uani 1 1 d . . .
H63 H -0.186 0.5246 0.0732 0.062 Uiso 1 1 calc R . .
C64 C -0.4727(15) 0.7161(8) 0.1201(6) 0.105(4) Uani 1 1 d D . .
H64 H -0.419 0.7555 0.091 0.125 Uiso 1 1 calc R . .
C65 C -0.448(2) 0.8014(13) 0.1794(10) 0.236(13) Uani 1 1 d D . .
H65A H -0.4591 0.8601 0.1679 0.354 Uiso 1 1 calc R . .
H65B H -0.3518 0.8232 0.2023 0.354 Uiso 1 1 calc R . .
H65C H -0.5169 0.781 0.2096 0.354 Uiso 1 1 calc R . .
C66 C -0.6105(13) 0.6585(9) 0.0740(6) 0.102(4) Uani 1 1 d . . .
H66A H -0.5928 0.6296 0.0274 0.154 Uiso 1 1 calc R . .
H66B H -0.6598 0.7072 0.0754 0.154 Uiso 1 1 calc R . .
H66C H -0.6694 0.601 0.0889 0.154 Uiso 1 1 calc R . .
B1 B -0.0975(9) 0.1886(6) 0.3039(4) 0.0364(19) Uani 1 1 d . . .
B2 B -0.2749(9) 0.4885(6) 0.1954(4) 0.0367(19) Uani 1 1 d . . .
C01 C 0.080(2) 0.770(2) 0.1461(11) 0.299(19) Uani 1 1 d . . .
H01A H 0.0138 0.7518 0.1055 0.448 Uiso 1 1 calc R . .
H01B H 0.0944 0.7067 0.1483 0.448 Uiso 1 1 calc R . .
H01C H 0.1715 0.8219 0.144 0.448 Uiso 1 1 calc R . .
C02 C 0.029(2) 0.8104(17) 0.2007(11) 0.224(12) Uani 1 1 d . . .
H02A H -0.0638 0.7545 0.1977 0.268 Uiso 1 1 calc R . .
H02B H 0.0056 0.8671 0.1913 0.268 Uiso 1 1 calc R . .
C03 C 0.0815(14) 0.8533(10) 0.2716(9) 0.128(6) Uani 1 1 d . . .
H03A H 0.0671 0.7928 0.2876 0.153 Uiso 1 1 calc R . .
H03B H 0.1853 0.8896 0.2756 0.153 Uiso 1 1 calc R . .
C04 C 0.0341(19) 0.9205(13) 0.3170(9) 0.209(12) Uani 1 1 d . . .
H04A H -0.0633 0.8762 0.3201 0.251 Uiso 1 1 calc R . .
H04B H 0.0222 0.9675 0.293 0.251 Uiso 1 1 calc R . .
C05 C 0.0909(15) 0.9898(12) 0.3863(7) 0.135(5) Uani 1 1 d . . .
H05A H 0.0345 1.034 0.4019 0.202 Uiso 1 1 calc R . .
H05B H 0.1896 1.0348 0.3881 0.202 Uiso 1 1 calc R . .
H05C H 0.087 0.9476 0.4158 0.202 Uiso 1 1 calc R . .
H1 H -0.062(6) 0.123(5) 0.313(3) 0.033(17) Uiso 1 1 d . . .
H2 H -0.171(7) 0.467(5) 0.176(3) 0.044(19) Uiso 1 1 d . . .

loop_
_atom_site_aniso_label
_atom_site_aniso_U_11
_atom_site_aniso_U_22
_atom_site_aniso_U_33
_atom_site_aniso_U_23
_atom_site_aniso_U_13
_atom_site_aniso_U_12
Cr 0.0269(6) 0.0304(6) 0.0329(6) 0.0095(5) -0.0007(5) 0.0111(4)
Br1 0.0652(6) 0.0590(5) 0.0521(6) -0.0110(4) -0.0029(4) 0.0301(4)
Br2 0.0582(7) 0.1524(11) 0.0725(8) 0.0526(8) 0.0225(6) 0.0051(7)
Br3 0.0267(4) 0.0829(6) 0.0614(6) 0.0162(5) -0.0023(4) 0.0119(4)
Br4 0.0283(4) 0.0591(5) 0.0515(5) 0.0093(4) -0.0078(3) 0.0106(3)
Br5 0.0795(7) 0.0470(5) 0.0590(6) -0.0038(4) -0.0043(5) 0.0324(4)
Br6 0.1418(12) 0.0897(8) 0.0702(7) 0.0540(6) -0.0075(7) 0.0224(7)
N11 0.030(3) 0.030(3) 0.038(4) 0.009(3) 0.002(3) 0.013(2)
N12 0.034(3) 0.034(3) 0.043(4) 0.011(3) 0.002(3) 0.016(3)
N21 0.034(3) 0.041(3) 0.040(4) 0.012(3) 0.004(3) 0.015(3)
N22 0.039(3) 0.036(3) 0.037(3) 0.017(3) 0.000(3) 0.012(3)
N31 0.028(3) 0.036(3) 0.038(3) 0.014(3) -0.003(3) 0.009(2)
N32 0.026(3) 0.033(3) 0.034(3) 0.011(2) -0.003(2) 0.012(2)
N41 0.023(3) 0.033(3) 0.034(3) 0.010(2) -0.004(2) 0.008(2)
N42 0.029(3) 0.036(3) 0.038(3) 0.019(3) -0.007(3) 0.010(2)
N51 0.033(3) 0.034(3) 0.032(3) 0.010(3) -0.003(3) 0.012(2)
N52 0.036(3) 0.032(3) 0.037(3) 0.015(3) 0.000(3) 0.009(3)
N61 0.082(5) 0.058(5) 0.054(5) 0.018(4) -0.007(4) 0.034(4)
N62 0.060(4) 0.040(4) 0.045(4) 0.019(3) 0.001(3) 0.017(3)
C11 0.022(4) 0.039(4) 0.038(4) 0.009(3) 0.001(3) 0.008(3)
C12 0.035(4) 0.044(4) 0.040(5) 0.003(3) 0.003(3) 0.015(3)
C13 0.036(4) 0.038(4) 0.054(5) 0.009(4) 0.004(4) 0.018(3)
C14 0.040(4) 0.045(4) 0.040(4) 0.014(3) 0.005(4) 0.012(3)
C15 0.054(6) 0.102(8) 0.062(6) 0.045(6) 0.009(5) 0.014(5)
C16 0.043(5) 0.073(6) 0.052(5) 0.023(4) -0.005(4) 0.013(4)
C21 0.037(4) 0.065(5) 0.032(4) 0.009(4) 0.002(4) 0.017(4)
C22 0.044(5) 0.075(6) 0.043(5) 0.025(4) 0.005(4) 0.006(4)
C23 0.044(5) 0.060(5) 0.055(5) 0.034(4) 0.000(4) 0.005(4)
C24 0.084(7) 0.083(7) 0.087(8) 0.060(6) 0.010(6) 0.023(6)
C25 0.119(11) 0.069(7) 0.121(11) 0.026(7) -0.031(8) -0.017(7)
C26 0.107(9) 0.081(8) 0.107(9) 0.061(7) -0.037(7) -0.007(6)
C31 0.028(4) 0.035(4) 0.041(4) 0.009(3) 0.000(3) 0.005(3)
C32 0.024(4) 0.055(5) 0.038(4) 0.013(4) 0.000(3) 0.008(3)
C33 0.040(4) 0.050(5) 0.034(4) 0.018(3) 0.006(3) 0.023(4)
C34 0.040(5) 0.040(4) 0.062(6) 0.020(4) 0.005(4) 0.011(3)
C35 0.148(11) 0.083(8) 0.077(8) 0.056(6) 0.028(7) 0.056(7)
C36 0.129(11) 0.045(6) 0.128(11) 0.034(6) -0.021(8) -0.016(6)
C41 0.025(4) 0.031(3) 0.026(4) 0.002(3) 0.000(3) 0.009(3)
C42 0.033(4) 0.044(4) 0.032(4) 0.009(3) -0.001(3) 0.013(3)
C43 0.036(4) 0.046(4) 0.037(4) 0.016(3) 0.000(3) 0.017(3)
C44 0.028(4) 0.038(4) 0.056(5) 0.020(4) 0.005(3) 0.009(3)
C45 0.051(5) 0.038(4) 0.065(6) 0.009(4) 0.006(4) 0.012(4)
C46 0.042(5) 0.049(5) 0.074(6) 0.031(4) 0.010(4) 0.010(4)
C51 0.027(4) 0.033(4) 0.045(5) 0.012(3) 0.001(3) 0.007(3)
C52 0.040(4) 0.039(4) 0.046(5) 0.003(3) 0.000(4) 0.013(3)
C53 0.044(5) 0.042(4) 0.045(5) 0.015(4) -0.005(4) 0.018(3)
C54 0.064(5) 0.045(4) 0.031(4) 0.006(3) -0.007(4) 0.025(4)
C55 0.126(9) 0.070(6) 0.038(5) 0.020(4) 0.008(5) 0.048(6)
C56 0.088(8) 0.065(6) 0.078(7) -0.004(5) -0.053(6) 0.029(5)
C61 0.086(7) 0.048(5) 0.073(7) 0.019(5) -0.036(6) 0.025(5)
C62 0.077(7) 0.058(6) 0.050(6) 0.025(5) -0.012(5) 0.014(5)
C63 0.057(5) 0.050(5) 0.042(5) 0.019(4) -0.001(4) 0.008(4)
C64 0.158(12) 0.069(7) 0.093(9) 0.016(6) -0.044(8) 0.062(8)
C65 0.189(18) 0.141(14) 0.30(3) -0.091(16) -0.086(18) 0.125(14)
C66 0.132(11) 0.096(8) 0.097(9) 0.041(7) -0.024(8) 0.058(8)
B1 0.035(5) 0.031(4) 0.047(5) 0.016(4) -0.002(4) 0.014(3)
B2 0.036(5) 0.033(4) 0.039(5) 0.015(4) -0.007(4) 0.008(4)
C01 0.129(17) 0.37(4) 0.16(2) -0.02(2) 0.032(15) -0.10(2)
C02 0.162(19) 0.21(2) 0.147(18) -0.089(16) 0.029(15) 0.018(15)
C03 0.088(10) 0.085(9) 0.154(15) 0.008(9) 0.044(10) -0.009(7)
C04 0.162(16) 0.143(14) 0.156(16) -0.048(12) 0.096(14) -0.062(12)
C05 0.108(11) 0.152(13) 0.093(10) 0.021(9) -0.015(8) 0.004(9)

loop_
_atom_type_symbol
_atom_type_description
_atom_type_scat_dispersion_real
_atom_type_scat_dispersion_imag
_atom_type_scat_source
C C 0.0033 0.0016 'International Tables Vol C Tables 4.2.6.8 and 6.1.1.4'
H H 0 0 'International Tables Vol C Tables 4.2.6.8 and 6.1.1.4'
Br Br -0.2901 2.4595 'International Tables Vol C Tables 4.2.6.8 and 6.1.1.4'
Cr Cr 0.3209 0.6236 'International Tables Vol C Tables 4.2.6.8 and 6.1.1.4'
N N 0.0061 0.0033 'International Tables Vol C Tables 4.2.6.8 and 6.1.1.4'
B B 0.0013 0.0007 'International Tables Vol C Tables 4.2.6.8 and 6.1.1.4'

loop_
_geom_angle_atom_site_label_1
_geom_angle_atom_site_label_2
_geom_angle_atom_site_label_3
_geom_angle
_geom_angle_site_symmetry_1
_geom_angle_site_symmetry_3
_geom_angle_publ_flag
N31 Cr N41 172.4(2) . . ?
N31 Cr N11 83.2(2) . . ?
N41 Cr N11 90.6(2) . . ?
N31 Cr N51 97.7(2) . . ?
N41 Cr N51 87.6(2) . . ?
N11 Cr N51 168.2(2) . . ?
N31 Cr N21 85.1(2) . . ?
N41 Cr N21 99.4(2) . . ?
N11 Cr N21 92.1(2) . . ?
N51 Cr N21 99.7(2) . . ?
C11 N11 N12 108.2(5) . . ?
C11 N11 Cr 135.5(5) . . ?
N12 N11 Cr 116.3(4) . . ?
C13 N12 N11 108.8(6) . . ?
C13 N12 B1 129.2(6) . . ?
N11 N12 B1 121.3(5) . . ?
C21 N21 N22 106.7(6) . . ?
C21 N21 Cr 135.0(5) . . ?
N22 N21 Cr 115.9(4) . . ?
C23 N22 N21 110.0(6) . . ?
C23 N22 B1 132.8(6) . . ?
N21 N22 B1 117.2(5) . . ?
C31 N31 N32 107.9(5) . . ?
C31 N31 Cr 137.4(5) . . ?
N32 N31 Cr 114.5(4) . . ?
C33 N32 N31 108.8(5) . . ?
C33 N32 B1 126.5(5) . . ?
N31 N32 B1 123.2(5) . . ?
C41 N41 N42 108.4(5) . . ?
C41 N41 Cr 136.4(4) . . ?
N42 N41 Cr 115.2(4) . . ?
C43 N42 N41 109.4(5) . . ?
C43 N42 B2 133.2(5) . . ?
N41 N42 B2 117.5(5) . . ?
C51 N51 N52 106.4(5) . . ?
C51 N51 Cr 138.6(5) . . ?
N52 N51 Cr 114.6(4) . . ?
C53 N52 N51 109.7(5) . . ?
C53 N52 B2 133.0(6) . . ?
N51 N52 B2 117.0(5) . . ?
C61 N61 N62 105.1(8) . . ?
C63 N62 N61 111.0(6) . . ?
C63 N62 B2 126.0(7) . . ?
N61 N62 B2 122.9(7) . . ?
N11 C11 C12 108.4(6) . . ?
N11 C11 C14 121.4(6) . . ?
C12 C11 C14 130.0(7) . . ?
C13 C12 C11 106.8(6) . . ?
C13 C12 Br1 124.0(6) . . ?
C11 C12 Br1 129.2(6) . . ?
N12 C13 C12 107.8(7) . . ?
C11 C14 C16 114.6(6) . . ?
C11 C14 C15 110.7(6) . . ?
C16 C14 C15 111.1(7) . . ?
N21 C21 C22 108.7(7) . . ?
C23 C22 C21 108.0(7) . . ?
C23 C22 Br2 130.2(7) . . ?
C21 C22 Br2 121.8(7) . . ?
C22 C23 N22 106.5(7) . . ?
C22 C23 C24 131.2(8) . . ?
N22 C23 C24 122.2(8) . . ?
C23 C24 C26 110.3(9) . . ?
C23 C24 C25 111.2(9) . . ?
C26 C24 C25 107.5(8) . . ?
N31 C31 C32 107.2(6) . . ?
N31 C31 C34 118.9(6) . . ?
C32 C31 C34 133.7(6) . . ?
C33 C32 C31 107.4(6) . . ?
C33 C32 Br3 124.6(6) . . ?
C31 C32 Br3 128.0(6) . . ?
N32 C33 C32 108.6(6) . . ?
C31 C34 C35 109.1(6) . . ?
C31 C34 C36 115.2(7) . . ?
C35 C34 C36 110.1(8) . . ?
N41 C41 C42 106.8(6) . . ?
N41 C41 C44 121.9(6) . . ?
C42 C41 C44 131.2(6) . . ?
C43 C42 C41 107.5(6) . . ?
C43 C42 Br4 124.7(5) . . ?
C41 C42 Br4 127.8(5) . . ?
N42 C43 C42 107.9(6) . . ?
C41 C44 C46 111.4(6) . . ?
C41 C44 C45 111.9(6) . . ?
C46 C44 C45 111.5(6) . . ?
N51 C51 C52 109.6(6) . . ?
N51 C51 C54 120.4(6) . . ?
C52 C51 C54 130.1(7) . . ?
C53 C52 C51 107.0(6) . . ?
C53 C52 Br5 124.0(6) . . ?
C51 C52 Br5 129.0(6) . . ?
N52 C53 C52 107.3(6) . . ?
C51 C54 C56 111.5(7) . . ?
C51 C54 C55 110.5(7) . . ?
C56 C54 C55 109.7(7) . . ?
N61 C61 C62 108.9(8) . . ?
N61 C61 C64 120.0(11) . . ?
C62 C61 C64 131.0(10) . . ?
C63 C62 C61 108.5(8) . . ?
C63 C62 Br6 125.9(8) . . ?
C61 C62 Br6 125.6(7) . . ?
C62 C63 N62 106.5(8) . . ?
C65 C64 C61 115.9(10) . . ?
C65 C64 C66 124.5(13) . . ?
C61 C64 C66 113.6(9) . . ?
N22 B1 N12 110.9(6) . . ?
N22 B1 N32 110.0(6) . . ?
N12 B1 N32 106.6(6) . . ?
N62 B2 N52 112.1(6) . . ?
N62 B2 N42 110.3(6) . . ?
N52 B2 N42 106.6(6) . . ?
C01 C02 C03 134(2) . . ?
C04 C03 C02 123.0(19) . . ?
C03 C04 C05 132(2) . . ?

loop_
_geom_bond_atom_site_label_1
_geom_bond_atom_site_label_2
_geom_bond_distance
_geom_bond_site_symmetry_2
_geom_bond_publ_flag
Cr N31 2.099(5) . ?
Cr N41 2.107(5) . ?
Cr N11 2.111(5) . ?
Cr N51 2.127(5) . ?
Cr N21 2.278(6) . ?
Br1 C12 1.886(7) . ?
Br2 C22 1.900(8) . ?
Br3 C32 1.886(7) . ?
Br4 C42 1.893(7) . ?
Br5 C52 1.884(7) . ?
Br6 C62 1.884(9) . ?
N11 C11 1.328(8) . ?
N11 N12 1.369(7) . ?
N12 C13 1.341(9) . ?
N12 B1 1.545(10) . ?
N21 C21 1.327(9) . ?
N21 N22 1.358(8) . ?
N22 C23 1.355(9) . ?
N22 B1 1.540(10) . ?
N31 C31 1.344(8) . ?
N31 N32 1.375(7) . ?
N32 C33 1.333(8) . ?
N32 B1 1.553(9) . ?
N41 C41 1.339(8) . ?
N41 N42 1.362(7) . ?
N42 C43 1.326(8) . ?
N42 B2 1.556(9) . ?
N51 C51 1.333(8) . ?
N51 N52 1.382(7) . ?
N52 C53 1.337(9) . ?
N52 B2 1.545(10) . ?
N61 C61 1.370(11) . ?
N61 N62 1.384(9) . ?
N62 C63 1.369(10) . ?
N62 B2 1.504(10) . ?
C11 C12 1.387(9) . ?
C11 C14 1.501(10) . ?
C12 C13 1.372(10) . ?
C14 C16 1.516(10) . ?
C14 C15 1.532(11) . ?
C21 C22 1.381(11) . ?
C22 C23 1.343(12) . ?
C23 C24 1.525(12) . ?
C24 C26 1.529(13) . ?
C24 C25 1.558(14) . ?
C31 C32 1.401(10) . ?
C31 C34 1.502(10) . ?
C32 C33 1.354(10) . ?
C34 C35 1.506(12) . ?
C34 C36 1.535(12) . ?
C41 C42 1.396(9) . ?
C41 C44 1.516(9) . ?
C42 C43 1.362(9) . ?
C44 C46 1.527(10) . ?
C44 C45 1.529(10) . ?
C51 C52 1.375(10) . ?
C51 C54 1.527(10) . ?
C52 C53 1.374(10) . ?
C54 C56 1.535(11) . ?
C54 C55 1.536(12) . ?
C61 C62 1.393(13) . ?
C61 C64 1.466(13) . ?
C62 C63 1.355(11) . ?
C64 C65 1.393(13) . ?
C64 C66 1.491(15) . ?
C01 C02 1.32(2) . ?
C02 C03 1.43(2) . ?
C03 C04 1.353(19) . ?
C04 C05 1.451(18) . ?
